data_2203232
loop_
_publ_author_name
'Vande Velde, Christophe M. L.'
'Geise, Herman J.'
'Blockhuys, Frank'

_publ_section_title
;
 <i>O</i>-(3,5-Dimethoxyphenyl) <i>N,N</i>-dimethylthiocarbamate
;
_journal_issue 2
_journal_name_full 'Acta Crystallographica Section E'
_journal_page_first o199
_journal_page_last o200
_journal_paper_doi 10.1107/S1600536804000467
_journal_volume 60
_journal_year 2004
_chemical_formula_iupac 'C11 H15 N O3 S'
_chemical_formula_moiety 'C11 H15 N O3 S'
_chemical_formula_sum 'C11 H15 N O3 S'
_chemical_formula_weight 241.30
_chemical_melting_point .349E-305
_chemical_name_common dimethoxyphenylthiocarbamate
_chemical_name_systematic
;
O-(3,5-dimethoxyphenyl)-N,N-dimethylthiocarbamate
;
_space_group_IT_number 61
_symmetry_cell_setting orthorhombic
_symmetry_space_group_name_Hall '-P 2ac 2ab'
_symmetry_space_group_name_H-M 'P b c a'
_atom_sites_solution_hydrogens geom
_atom_sites_solution_primary direct
_atom_sites_solution_secondary difmap
_cell_angle_alpha 90
_cell_angle_beta 90
_cell_angle_gamma 90
_cell_formula_units_Z 8
_cell_length_a 13.113(3)
_cell_length_b 9.999(3)
_cell_length_c 18.474(3)
_cell_measurement_reflns_used 25
_cell_measurement_temperature 293(2)
_cell_measurement_theta_max 18
_cell_measurement_theta_min 6
_cell_volume 2422.3(10)
_computing_cell_refinement 'CAD-4 EXPRESS'
_computing_data_collection 'CAD-4 EXPRESS (Enraf-Nonius, 1994)'
_computing_data_reduction 'XCAD4 (Harms, 1996)'
_computing_molecular_graphics 'ORTEP-3 (Farrugia, 1997)'
_computing_publication_material 'PLATON (Spek, 2003)'
_computing_structure_refinement 'SHELXL97 (Sheldrick, 1997)'
_computing_structure_solution 'SHELXS97 (Sheldrick, 1997)'
_diffrn_ambient_temperature 293(2)
_diffrn_measured_fraction_theta_full 1.000
_diffrn_measured_fraction_theta_max 1.000
_diffrn_measurement_device_type 'Enraf-Nonius MACH3'
_diffrn_measurement_method \w/2\q
_diffrn_radiation_monochromator graphite
_diffrn_radiation_source 'fine-focus sealed tube'
_diffrn_radiation_type MoK\a
_diffrn_radiation_wavelength 0.71073
_diffrn_reflns_av_R_equivalents 0.059
_diffrn_reflns_av_sigmaI/netI 0.083
_diffrn_reflns_limit_h_max 15
_diffrn_reflns_limit_h_min -15
_diffrn_reflns_limit_k_max 12
_diffrn_reflns_limit_k_min 0
_diffrn_reflns_limit_l_max 22
_diffrn_reflns_limit_l_min 0
_diffrn_reflns_number 4457
_diffrn_reflns_theta_full 25.5
_diffrn_reflns_theta_max 25.5
_diffrn_reflns_theta_min 2.2
_diffrn_standards_decay_% 1
_diffrn_standards_interval_time 60
_diffrn_standards_number 3
_exptl_absorpt_coefficient_mu 0.259
_exptl_absorpt_correction_type none
_exptl_crystal_colour colourless
_exptl_crystal_density_diffrn 1.323
_exptl_crystal_density_method 'not measured'
_exptl_crystal_description prism
_exptl_crystal_F_000 1024
_exptl_crystal_size_max 0.4
_exptl_crystal_size_mid 0.2
_exptl_crystal_size_min 0.2
_refine_diff_density_max 0.20
_refine_diff_density_min -0.21
_refine_ls_extinction_method none
_refine_ls_goodness_of_fit_ref 0.95
_refine_ls_hydrogen_treatment mixed
_refine_ls_matrix_type full
_refine_ls_number_parameters 185
_refine_ls_number_reflns 2241
_refine_ls_number_restraints 0
_refine_ls_restrained_S_all 0.95
_refine_ls_R_factor_all 0.118
_refine_ls_R_factor_gt 0.034
_refine_ls_shift/su_max 0.001
_refine_ls_shift/su_mean 0.000
_refine_ls_structure_factor_coef Fsqd
_refine_ls_weighting_details 'calc w = 1/[\s^2^(Fo^2^)+(0.0445P)^2^] where P = (Fo^2^+2Fc^2^)/3'
_refine_ls_weighting_scheme calc
_refine_ls_wR_factor_gt 0.078
_refine_ls_wR_factor_ref 0.097
_reflns_number_gt 1159
_reflns_number_total 2241
_reflns_threshold_expression I>2\s(I)
_cod_data_source_file tk6147.cif
_cod_data_source_block I
_cod_original_cell_volume 2422.2(10)
_cod_original_sg_symbol_Hall '-p 2ac 2ab'
_cod_database_code 2203232
_cod_database_fobs_code 2203232

loop_
_symmetry_equiv_pos_as_xyz
'x, y, z'
'-x+1/2, -y, z+1/2'
'x+1/2, -y+1/2, -z'
'-x, y+1/2, -z+1/2'
'-x, -y, -z'
'x-1/2, y, -z-1/2'
'-x-1/2, y-1/2, z'
'x, -y-1/2, z-1/2'

loop_
_atom_site_label
_atom_site_fract_x
_atom_site_fract_y
_atom_site_fract_z
_atom_site_U_iso_or_equiv
_atom_site_adp_type
_atom_site_calc_flag
_atom_site_refinement_flags
_atom_site_occupancy
_atom_site_type_symbol
S1 0.03899(6) 0.03280(7) 0.63759(4) 0.0547(2) Uani d . 1 S
O5 0.23043(14) 0.42672(18) 0.77810(9) 0.0578(5) Uani d . 1 O
O3 -0.02344(14) 0.57373(17) 0.61201(9) 0.0573(5) Uani d . 1 O
C5 0.18068(19) 0.4051(2) 0.71422(13) 0.0440(6) Uani d . 1 C
C1 0.14130(19) 0.2892(2) 0.60666(12) 0.0430(6) Uani d . 1 C
O1 0.16281(13) 0.18447(17) 0.55796(9) 0.0498(5) Uani d . 1 O
N1 0.14936(16) -0.0247(2) 0.52075(10) 0.0460(5) Uani d . 1 N
C4 0.10547(19) 0.4986(3) 0.69767(15) 0.0451(6) Uani d . 1 C
C6 0.1985(2) 0.2984(3) 0.66914(13) 0.0458(6) Uani d . 1 C
C7 0.11917(19) 0.0619(2) 0.57030(12) 0.0408(6) Uani d . 1 C
C8 0.2209(2) 0.0079(3) 0.46337(15) 0.0650(9) Uani d . 1 C
H8A 0.1873(6) 0.014(2) 0.4209(8) 0.098 Uiso calc R 1 H
H8B 0.2687(12) -0.0565(15) 0.4604(7) 0.098 Uiso calc R 1 H
H8C 0.2510(13) 0.0869(17) 0.4732(6) 0.098 Uiso calc R 1 H
C11 0.3139(2) 0.3408(4) 0.79478(18) 0.0622(8) Uani d . 1 C
C3 0.05107(18) 0.4872(2) 0.63404(13) 0.0442(6) Uani d . 1 C
C2 0.0696(2) 0.3813(3) 0.58678(14) 0.0463(6) Uani d . 1 C
C9 0.1089(2) -0.1610(2) 0.52162(16) 0.0620(8) Uani d . 1 C
H9A 0.1424(11) -0.2112(10) 0.5582(9) 0.093 Uiso calc R 1 H
H9B 0.1203(12) -0.2018(9) 0.4759(8) 0.093 Uiso calc R 1 H
H9C 0.0378(12) -0.1585(3) 0.5313(10) 0.093 Uiso calc R 1 H
C10 -0.0568(3) 0.6730(3) 0.6621(2) 0.0671(8) Uani d . 1 C
H6 0.2472(18) 0.238(3) 0.6808(11) 0.046(7) Uiso d . 1 H
H3A -0.083(2) 0.629(3) 0.7078(17) 0.081(10) Uiso d . 1 H
H3B -0.002(2) 0.730(3) 0.6761(15) 0.074(10) Uiso d . 1 H
H3C -0.110(2) 0.722(3) 0.6358(15) 0.083(10) Uiso d . 1 H
H4 0.0943(17) 0.561(2) 0.7263(12) 0.044(7) Uiso d . 1 H
H5A 0.3665(19) 0.348(2) 0.7531(14) 0.059(8) Uiso d . 1 H
H5B 0.289(2) 0.242(3) 0.8017(16) 0.088(10) Uiso d . 1 H
H5C 0.345(2) 0.375(3) 0.8371(15) 0.071(9) Uiso d . 1 H
H2 0.0308(17) 0.377(2) 0.5428(11) 0.042(6) Uiso d . 1 H

loop_
_atom_site_aniso_label
_atom_site_aniso_U_11
_atom_site_aniso_U_22
_atom_site_aniso_U_33
_atom_site_aniso_U_12
_atom_site_aniso_U_13
_atom_site_aniso_U_23
S1 0.0651(4) 0.0491(4) 0.0499(4) -0.0062(3) 0.0105(4) -0.0024(3)
O5 0.0589(12) 0.0665(13) 0.0479(10) 0.0047(10) -0.0069(9) -0.0152(9)
O3 0.0652(12) 0.0483(11) 0.0583(11) 0.0088(9) -0.0042(10) -0.0007(8)
C5 0.0434(14) 0.0468(15) 0.0418(14) -0.0070(12) 0.0082(11) -0.0054(12)
C1 0.0498(14) 0.0399(14) 0.0394(13) -0.0100(12) 0.0110(12) -0.0085(11)
O1 0.0606(11) 0.0414(10) 0.0475(10) -0.0092(9) 0.0130(9) -0.0115(8)
N1 0.0537(12) 0.0435(11) 0.0409(11) 0.0007(10) 0.0001(10) -0.0105(10)
C4 0.0548(16) 0.0371(15) 0.0434(15) -0.0056(13) 0.0080(12) -0.0106(12)
C6 0.0464(15) 0.0425(15) 0.0486(15) 0.0005(13) 0.0041(14) -0.0052(13)
C7 0.0428(14) 0.0399(14) 0.0395(13) 0.0001(12) -0.0065(11) -0.0032(11)
C8 0.0685(19) 0.071(2) 0.0553(16) 0.0046(16) 0.0084(14) -0.0205(15)
C11 0.0500(18) 0.085(3) 0.0517(17) 0.0001(18) -0.0053(16) -0.0091(17)
C3 0.0450(14) 0.0384(13) 0.0492(14) -0.0038(12) 0.0084(13) 0.0018(12)
C2 0.0502(16) 0.0466(15) 0.0419(14) -0.0093(13) 0.0017(13) -0.0014(12)
C9 0.076(2) 0.0430(16) 0.0675(18) 0.0041(15) -0.0147(15) -0.0140(14)
C10 0.073(2) 0.0533(19) 0.075(2) 0.0122(18) 0.004(2) -0.0028(18)

loop_
_atom_type_symbol
_atom_type_description
_atom_type_scat_dispersion_real
_atom_type_scat_dispersion_imag
_atom_type_scat_source
C C 0.0033 0.0016 'International Tables Vol C Tables 4.2.6.8 and 6.1.1.4'
H H 0.0000 0.0000 'International Tables Vol C Tables 4.2.6.8 and 6.1.1.4'
S S 0.1246 0.1234 'International Tables Vol C Tables 4.2.6.8 and 6.1.1.4'
N N 0.0061 0.0033 'International Tables Vol C Tables 4.2.6.8 and 6.1.1.4'
O O 0.0106 0.0060 'International Tables Vol C Tables 4.2.6.8 and 6.1.1.4'

loop_
_geom_angle_atom_site_label_1
_geom_angle_atom_site_label_2
_geom_angle_atom_site_label_3
_geom_angle
C5 O5 C11 117.3(2)
C3 O3 C10 117.8(2)
O5 C5 C6 124.4(2)
O5 C5 C4 115.0(2)
C6 C5 C4 120.6(2)
C2 C1 C6 123.7(2)
C2 C1 O1 117.8(2)
C6 C1 O1 118.3(2)
C7 O1 C1 118.32(18)
C7 N1 C8 123.5(2)
C7 N1 C9 119.6(2)
C8 N1 C9 116.8(2)
C3 C4 C5 119.9(2)
C3 C4 H4 120.9(16)
C5 C4 H4 119.2(16)
C5 C6 C1 117.8(3)
C5 C6 H6 119.6(15)
C1 C6 H6 122.6(14)
N1 C7 O1 110.2(2)
N1 C7 S1 126.6(2)
O1 C7 S1 123.16(17)
N1 C8 H8A 109.5
N1 C8 H8B 109.5
H8A C8 H8B 109.5
N1 C8 H8C 109.5
H8A C8 H8C 109.5
H8B C8 H8C 109.5
O5 C11 H5A 108.0(14)
O5 C11 H5B 110.9(17)
H5A C11 H5B 111(2)
O5 C11 H5C 107.0(18)
H5A C11 H5C 108(2)
H5B C11 H5C 112(2)
O3 C3 C4 124.8(2)
O3 C3 C2 114.8(2)
C4 C3 C2 120.4(2)
C1 C2 C3 117.6(2)
C1 C2 H2 124.3(14)
C3 C2 H2 118.1(14)
N1 C9 H9A 109.5
N1 C9 H9B 109.5
H9A C9 H9B 109.5
N1 C9 H9C 109.5
H9A C9 H9C 109.5
H9B C9 H9C 109.5
O3 C10 H3A 110.0(17)
O3 C10 H3B 111.4(18)
H3A C10 H3B 107(2)
O3 C10 H3C 104.3(18)
H3A C10 H3C 113(2)
H3B C10 H3C 111(3)

loop_
_geom_bond_atom_site_label_1
_geom_bond_atom_site_label_2
_geom_bond_distance
S1 C7 1.654(3)
O5 C5 1.365(3)
O5 C11 1.425(3)
O3 C3 1.367(3)
O3 C10 1.426(4)
C5 C6 1.374(3)
C5 C4 1.392(3)
C1 C2 1.366(4)
C1 C6 1.380(3)
C1 O1 1.409(3)
O1 C7 1.372(3)
N1 C7 1.320(3)
N1 C8 1.452(3)
N1 C9 1.462(3)
C4 C3 1.380(4)
C4 H4 0.83(2)
C6 H6 0.90(2)
C8 H8A 0.9010
C8 H8B 0.9010
C8 H8C 0.9010
C11 H5A 1.04(3)
C11 H5B 1.05(3)
C11 H5C 0.95(3)
C3 C2 1.394(3)
C2 H2 0.96(2)
C9 H9A 0.9498
C9 H9B 0.9498
C9 H9C 0.9498
C10 H3A 1.01(3)
C10 H3B 0.95(3)
C10 H3C 0.98(3)

loop_
_cod_related_entry_id
_cod_related_entry_database
_cod_related_entry_code
1 ChemSpider 21131096
